data_3000015
loop_
_publ_author_name
'Habib Boughzala'

_publ_section_title
;

 Garnet type (K/Li)~3~Cr~2~(AsO~4~)~3~ solid solution

;
_journal_name_full 'To be published in Acta Cryst. Section E'
_chemical_formula_sum 'As3 Cr2 K1.23 Li1.77 O12'
_chemical_name_systematic
; 

 lithium and potassium dichromium tris(arsenate)

 

;
_symmetry_space_group_name_Hall '-I 4bd 2c 3'
_symmetry_space_group_name_H-M 'I a -3 d'
_cell_angle_alpha 90.00
_cell_angle_beta 90.00
_cell_angle_gamma 90.00
_cell_length_a 12.078(4)
_cell_length_b 12.078(4)
_cell_length_c 12.078(4)
_cell_measurement_temperature 293(2)
_cell_volume 1761.9(10)
_diffrn_ambient_temperature 293(2)
_diffrn_radiation_probe x-ray
_diffrn_radiation_type MoK\a
_diffrn_radiation_wavelength 0.71073
_refine_ls_goodness_of_fit_ref 1.360
_refine_ls_R_factor_all 0.0243
_refine_ls_R_factor_gt 0.0197
_refine_ls_wR_factor_gt 0.0552
_refine_ls_wR_factor_ref 0.0570
_cod_database_code 3000015
_cod_hold_until_date 2013-12-26

loop_
_atom_site_label
_atom_site_fract_x
_atom_site_fract_y
_atom_site_fract_z
? ? ? ?
